data_1554751
loop_
_publ_author_name
'Bauer, Daniel'
'Andrae, Beatrice'
'Ga\&s, Patrick'
'Trenz, Danjano'
'Becker, Sabine'
'Kubik, Stefan'

_publ_section_title
;
 Functionalisable acyclic cucurbiturils
;
_journal_issue 10
_journal_name_full 'Organic Chemistry Frontiers'
_journal_page_first 1555
_journal_paper_doi 10.1039/C9QO00156E
_journal_volume 6
_journal_year 2019
_chemical_formula_sum 'C62 H74 N22 Na O21 S2'
_chemical_formula_weight 1550.54
_space_group_crystal_system triclinic
_space_group_IT_number 2
_space_group_name_Hall '-P 1'
_space_group_name_H-M_alt 'P -1'
_atom_sites_solution_hydrogens mixed
_audit_creation_method SHELXL-2017/1
_audit_update_record
;
2019-01-14 deposited with the CCDC.	2019-02-22 downloaded from the CCDC.
;
_cell_angle_alpha 89.537(2)
_cell_angle_beta 87.890(3)
_cell_angle_gamma 72.498(2)
_cell_formula_units_Z 2
_cell_length_a 12.4931(5)
_cell_length_b 18.1989(7)
_cell_length_c 20.9673(8)
_cell_measurement_reflns_used 9979
_cell_measurement_temperature 100(2)
_cell_measurement_theta_max 72.00
_cell_measurement_theta_min 3.30
_cell_volume 4543.3(3)
_computing_cell_refinement 'SAINT 8.38A (Bruker-AXS, 2017)'
_computing_data_collection 'APEX3 v2017.3-0 (Bruker-AXS, 2017)'
_computing_data_reduction 'SAINT 8.38A (Bruker-AXS, 2017)'
_computing_molecular_graphics 'Bruker SHELXTL'
_computing_publication_material 'Bruker SHELXTL'
_computing_structure_refinement 'SHELXL-2017/1 (Sheldrick, 2017)'
_computing_structure_solution 'SHELXT-2015 (Sheldrick, 2015)'
_diffrn_ambient_temperature 100(2)
_diffrn_measured_fraction_theta_full 0.970
_diffrn_measured_fraction_theta_max 0.970
_diffrn_measurement_device_type 'Bruker PHOTON100'
_diffrn_measurement_method '\f and \w scans'
_diffrn_radiation_type CuK\a
_diffrn_radiation_wavelength 1.54178
_diffrn_reflns_av_R_equivalents 0.1574
_diffrn_reflns_av_unetI/netI 0.1478
_diffrn_reflns_Laue_measured_fraction_full 0.970
_diffrn_reflns_Laue_measured_fraction_max 0.970
_diffrn_reflns_limit_h_max 14
_diffrn_reflns_limit_h_min -12
_diffrn_reflns_limit_k_max 21
_diffrn_reflns_limit_k_min -21
_diffrn_reflns_limit_l_max 24
_diffrn_reflns_limit_l_min -24
_diffrn_reflns_number 54274
_diffrn_reflns_point_group_measured_fraction_full 0.970
_diffrn_reflns_point_group_measured_fraction_max 0.970
_diffrn_reflns_theta_full 66.596
_diffrn_reflns_theta_max 66.596
_diffrn_reflns_theta_min 2.546
_diffrn_source 'I\mS micro-focus sealed tube, multilayer optics'
_exptl_absorpt_coefficient_mu 1.184
_exptl_absorpt_correction_T_max 0.7536
_exptl_absorpt_correction_T_min 0.4028
_exptl_absorpt_correction_type multi-scan
_exptl_absorpt_process_details 'SADABS 2016'
_exptl_crystal_colour colourless
_exptl_crystal_density_diffrn 1.133
_exptl_crystal_density_method 'not measured'
_exptl_crystal_description needle
_exptl_crystal_F_000 1622
_exptl_crystal_recrystallization_method 'Ether diffusion'
_exptl_crystal_size_max 0.242
_exptl_crystal_size_mid 0.045
_exptl_crystal_size_min 0.023
_refine_diff_density_max 0.822
_refine_diff_density_min -0.889
_refine_diff_density_rms 0.100
_refine_ls_extinction_method none
_refine_ls_goodness_of_fit_ref 1.037
_refine_ls_hydrogen_treatment mixed
_refine_ls_matrix_type full
_refine_ls_number_parameters 1077
_refine_ls_number_reflns 15565
_refine_ls_number_restraints 1464
_refine_ls_restrained_S_all 0.995
_refine_ls_R_factor_all 0.1890
_refine_ls_R_factor_gt 0.1246
_refine_ls_shift/su_max 0.000
_refine_ls_shift/su_mean 0.000
_refine_ls_structure_factor_coef Fsqd
_refine_ls_weighting_details 'w=1/[\s^2^(Fo^2^)+(0.1276P)^2^+23.2883P] where P=(Fo^2^+2Fc^2^)/3'
_refine_ls_weighting_scheme calc
_refine_ls_wR_factor_gt 0.2820
_refine_ls_wR_factor_ref 0.3217
_reflns_Friedel_coverage 0.000
_reflns_number_gt 8672
_reflns_number_total 15565
_reflns_threshold_expression 'I > 2\s(I)'
_cod_data_source_file c9qo00156e2.cif
_cod_data_source_block d18147_a_sq
_cod_database_code 1554751
_shelx_shelxl_version_number 2017/1
_shelx_space_group_comment
;
The symmetry employed for this shelxl refinement is uniquely defined
by the following loop, which should always be used as a source of
symmetry information in preference to the above space-group names.
They are only intended as comments.
;
_shelx_estimated_absorpt_t_min 0.763
_shelx_estimated_absorpt_t_max 0.973

loop_
_space_group_symop_operation_xyz
'x, y, z'
'-x, -y, -z'

loop_
_atom_site_label
_atom_site_type_symbol
_atom_site_fract_x
_atom_site_fract_y
_atom_site_fract_z
_atom_site_U_iso_or_equiv
_atom_site_adp_type
_atom_site_occupancy
_atom_site_site_symmetry_order
_atom_site_calc_flag
_atom_site_refinement_flags_posn
_atom_site_refinement_flags_adp
_atom_site_refinement_flags_occupancy
_atom_site_disorder_assembly
_atom_site_disorder_group
S1 S 0.73964(18) 0.39491(12) 0.72552(10) 0.0454(6) Uani 1 1 d . . . . .
S2 S 0.3316(2) 0.11836(12) 0.55228(10) 0.0539(7) Uani 1 1 d . . . . .
Na1 Na 0.5665(3) 0.5598(2) 0.47106(16) 0.0565(10) Uani 1 1 d . . . . .
O1 O 0.5806(5) 0.5775(3) 0.8804(3) 0.0495(15) Uani 1 1 d . . . . .
O2 O 0.7366(6) 0.3353(4) 0.7722(3) 0.0638(19) Uani 1 1 d . . . . .
O3 O 0.8505(5) 0.3925(3) 0.7084(3) 0.0554(16) Uani 1 1 d . . . . .
O4 O 0.6763(6) 0.3919(4) 0.6701(3) 0.0628(17) Uani 1 1 d . . . . .
O5 O 0.4192(6) 0.8502(4) 1.0178(3) 0.0640(18) Uani 1 1 d D . . . .
C14 C 0.307(3) 0.885(3) 0.992(3) 0.076(5) Uani 0.182(3) 1 d D U P A 1
H14A H 0.261416 0.849364 0.998848 0.091 Uiso 0.182(3) 1 calc R U P A 1
H14B H 0.314268 0.893459 0.945908 0.091 Uiso 0.182(3) 1 calc R U P A 1
C15 C 0.242(4) 0.966(3) 1.026(3) 0.075(5) Uani 0.182(3) 1 d D U P A 1
H15A H 0.180249 0.996760 0.999912 0.090 Uiso 0.182(3) 1 calc R U P A 1
H15B H 0.210423 0.957899 1.068786 0.090 Uiso 0.182(3) 1 calc R U P A 1
N1 N 0.327(4) 1.006(3) 1.033(2) 0.079(5) Uani 0.182(3) 1 d D U P A 1
N2 N 0.391(4) 0.978(3) 1.075(2) 0.081(5) Uani 0.182(3) 1 d D U P A 1
N3 N 0.430(5) 0.962(4) 1.127(2) 0.087(8) Uani 0.182(3) 1 d D U P A 1
C14A C 0.325(2) 0.9138(12) 0.9994(10) 0.070(4) Uani 0.590(3) 1 d D U P A 2
H14C H 0.254323 0.899240 1.000721 0.084 Uiso 0.590(3) 1 calc R U P A 2
H14D H 0.337127 0.932346 0.956030 0.084 Uiso 0.590(3) 1 calc R U P A 2
C15A C 0.3214(19) 0.9767(12) 1.0521(10) 0.074(4) Uani 0.590(3) 1 d D U P A 2
H15C H 0.394541 0.987463 1.051098 0.089 Uiso 0.590(3) 1 calc R U P A 2
H15D H 0.262757 1.025130 1.041890 0.089 Uiso 0.590(3) 1 calc R U P A 2
N1A N 0.2986(14) 0.9526(11) 1.1155(8) 0.082(4) Uani 0.590(3) 1 d D U P A 2
N2A N 0.3791(15) 0.9233(12) 1.1478(9) 0.081(4) Uani 0.590(3) 1 d D U P A 2
N3A N 0.4495(15) 0.8903(12) 1.1844(8) 0.094(5) Uani 0.590(3) 1 d D U P A 2
C14B C 0.322(5) 0.904(3) 0.988(3) 0.075(5) Uani 0.228(3) 1 d D U P A 3
H14E H 0.259155 0.881445 0.990129 0.090 Uiso 0.228(3) 1 calc R U P A 3
H14F H 0.341433 0.909810 0.942704 0.090 Uiso 0.228(3) 1 calc R U P A 3
C15B C 0.278(5) 0.989(3) 1.020(2) 0.077(5) Uani 0.228(3) 1 d D U P A 3
H15E H 0.331885 1.017623 1.009167 0.092 Uiso 0.228(3) 1 calc R U P A 3
H15F H 0.204333 1.017234 1.002988 0.092 Uiso 0.228(3) 1 calc R U P A 3
N1B N 0.268(3) 0.980(3) 1.0882(17) 0.080(5) Uani 0.228(3) 1 d D U P A 3
N2B N 0.356(3) 0.963(3) 1.117(2) 0.078(5) Uani 0.228(3) 1 d D U P A 3
N3B N 0.424(4) 0.930(3) 1.156(3) 0.085(9) Uani 0.228(3) 1 d D U P A 3
O6 O 0.6859(4) 0.6710(3) 0.7242(2) 0.0345(12) Uani 1 1 d . . . . .
O7 O 0.4368(4) 0.9483(3) 0.8574(3) 0.0452(14) Uani 1 1 d . . . . .
O8 O 0.6087(4) 0.7048(3) 0.5619(2) 0.0333(12) Uani 1 1 d . . . . .
O9 O 0.2640(4) 0.9644(3) 0.7158(2) 0.0373(13) Uani 1 1 d . . . . .
O10 O 0.3836(3) 0.6301(3) 0.5071(2) 0.0224(10) Uani 1 1 d . . . . .
O11 O 0.0354(4) 0.8773(3) 0.6624(2) 0.0319(12) Uani 1 1 d . . . . .
O12 O 0.2419(4) 0.4773(3) 0.5594(2) 0.0228(10) Uani 1 1 d . . . . .
O13 O -0.0343(4) 0.7125(3) 0.7243(2) 0.0286(11) Uani 1 1 d . . . . .
O14 O 0.3002(4) 0.3314(3) 0.6847(2) 0.0253(10) Uani 1 1 d . . . . .
O15 O 0.2747(7) 0.0723(3) 0.5883(3) 0.0614(19) Uani 1 1 d . . . . .
O16 O 0.2911(8) 0.1368(4) 0.4885(3) 0.080(2) Uani 1 1 d . . . . .
O17 O 0.4523(7) 0.0834(4) 0.5517(4) 0.084(2) Uani 1 1 d . . . . .
O18 O 0.0674(5) 0.5533(3) 0.8596(2) 0.0407(13) Uani 1 1 d . . . . .
N4 N 0.6909(5) 0.7450(4) 0.8116(3) 0.0329(13) Uani 1 1 d . . . . .
N5 N 0.6898(4) 0.7967(3) 0.7165(2) 0.0227(11) Uani 1 1 d . . . . .
N6 N 0.6150(5) 0.8661(4) 0.8663(3) 0.0353(14) Uani 1 1 d . . . . .
N7 N 0.5597(5) 0.9095(3) 0.7705(3) 0.0294(13) Uani 1 1 d . . . . .
N8 N 0.5757(4) 0.8173(3) 0.6233(3) 0.0206(11) Uani 1 1 d . . . . .
N9 N 0.4551(4) 0.8122(3) 0.5490(3) 0.0232(12) Uani 1 1 d . . . . .
N10 N 0.4474(4) 0.9276(3) 0.6764(3) 0.0265(13) Uani 1 1 d . . . . .
N11 N 0.3168(4) 0.9053(3) 0.6177(3) 0.0243(12) Uani 1 1 d . . . . .
N12 N 0.3085(4) 0.7625(3) 0.5178(3) 0.0205(12) Uani 1 1 d . . . . .
N13 N 0.1930(4) 0.6894(3) 0.5196(2) 0.0183(11) Uani 1 1 d . . . . .
N14 N 0.1679(4) 0.8607(3) 0.5797(3) 0.0257(9) Uani 1 1 d . . . . .
N15 N 0.0543(4) 0.7879(3) 0.5813(3) 0.0257(9) Uani 1 1 d . . . . .
N16 N 0.1011(4) 0.5933(3) 0.5517(2) 0.0159(10) Uani 1 1 d . . . . .
N17 N 0.0638(4) 0.4980(3) 0.6049(2) 0.0164(10) Uani 1 1 d . . . . .
N18 N -0.0362(4) 0.6923(3) 0.6153(2) 0.0201(11) Uani 1 1 d . . . . .
N19 N -0.0314(4) 0.5962(3) 0.6810(2) 0.0223(11) Uani 1 1 d . . . . .
N20 N -0.0605(8) 0.6596(5) 0.9510(4) 0.070(2) Uani 1 1 d D . . . .
N21 N -0.0864(9) 0.5995(6) 0.9616(4) 0.075(3) Uani 1 1 d D . . . .
N22 N -0.1260(10) 0.5514(6) 0.9725(5) 0.092(3) Uani 1 1 d D . . . .
C1 C 0.4057(6) 0.7257(5) 0.9926(3) 0.0350(16) Uani 1 1 d . . . . .
C2 C 0.3233(8) 0.7314(6) 1.0396(4) 0.048(2) Uani 1 1 d . . . . .
H2 H 0.293642 0.778159 1.062763 0.058 Uiso 1 1 calc R U . . .
C3 C 0.2833(8) 0.6692(6) 1.0532(4) 0.052(2) Uani 1 1 d . . . . .
H3 H 0.227932 0.673384 1.086377 0.062 Uiso 1 1 calc R U . . .
C4 C 0.3241(8) 0.6010(6) 1.0185(4) 0.049(2) Uani 1 1 d . . . . .
H4 H 0.295711 0.559122 1.028080 0.059 Uiso 1 1 calc R U . . .
C5 C 0.4039(7) 0.5935(5) 0.9713(4) 0.0400(18) Uani 1 1 d . . . . .
H5 H 0.429398 0.547047 0.947279 0.048 Uiso 1 1 calc R U . . .
C6 C 0.4495(6) 0.6550(4) 0.9575(3) 0.0336(15) Uani 1 1 d . . . . .
C7 C 0.5406(7) 0.6477(5) 0.9122(3) 0.0370(17) Uani 1 1 d . . . . .
C8 C 0.5914(7) 0.7045(4) 0.9036(3) 0.0339(16) Uani 1 1 d . . . . .
C9 C 0.5476(7) 0.7768(4) 0.9381(3) 0.0344(16) Uani 1 1 d . . . . .
C10 C 0.4577(7) 0.7853(5) 0.9800(3) 0.0399(17) Uani 1 1 d . . . . .
C11 C 0.5189(10) 0.5745(5) 0.8237(4) 0.058(3) Uani 1 1 d . . . . .
H11A H 0.525773 0.615162 0.793561 0.070 Uiso 1 1 calc R U . . .
H11B H 0.438297 0.584461 0.835521 0.070 Uiso 1 1 calc R U . . .
C12 C 0.5636(8) 0.4968(5) 0.7918(5) 0.056(2) Uani 1 1 d . . . . .
H12A H 0.562018 0.455873 0.822855 0.067 Uiso 1 1 calc R U . . .
H12B H 0.515417 0.493597 0.756140 0.067 Uiso 1 1 calc R U . . .
C13 C 0.6809(8) 0.4851(5) 0.7671(5) 0.058(2) Uani 1 1 d . . . . .
H13A H 0.728635 0.487053 0.803282 0.070 Uiso 1 1 calc R U . . .
H13B H 0.682017 0.527751 0.737766 0.070 Uiso 1 1 calc R U . . .
C16 C 0.6959(7) 0.6893(5) 0.8616(4) 0.043(2) Uani 1 1 d . . . . .
H16A H 0.759820 0.687850 0.888691 0.052 Uiso 1 1 calc R U . . .
H16B H 0.711432 0.637734 0.841863 0.052 Uiso 1 1 calc R U . . .
C17 C 0.6014(8) 0.8396(5) 0.9322(3) 0.0414(19) Uani 1 1 d . . . . .
H17A H 0.555799 0.884271 0.957849 0.050 Uiso 1 1 calc R U . . .
H17B H 0.676414 0.821441 0.950922 0.050 Uiso 1 1 calc R U . . .
C18 C 0.7064(6) 0.8215(5) 0.8246(3) 0.0320(15) Uani 1 1 d . . . . .
C19 C 0.6775(6) 0.8630(4) 0.7580(3) 0.0250(14) Uani 1 1 d . . . . .
C20 C 0.8220(7) 0.8146(5) 0.8482(4) 0.044(2) Uani 1 1 d . . . . .
H20A H 0.879077 0.787610 0.816170 0.065 Uiso 1 1 calc R U . . .
H20B H 0.833295 0.785545 0.888251 0.065 Uiso 1 1 calc R U . . .
H20C H 0.828627 0.866156 0.855546 0.065 Uiso 1 1 calc R U . . .
C21 C 0.7506(6) 0.9119(4) 0.7373(3) 0.0297(16) Uani 1 1 d . . . . .
H21A H 0.828071 0.878945 0.730013 0.045 Uiso 1 1 calc R U . . .
H21B H 0.748414 0.949720 0.770691 0.045 Uiso 1 1 calc R U . . .
H21C H 0.722981 0.938751 0.697713 0.045 Uiso 1 1 calc R U . . .
C22 C 0.5266(6) 0.9120(5) 0.8335(3) 0.0336(16) Uani 1 1 d . . . . .
C23 C 0.6903(6) 0.7317(4) 0.7486(3) 0.0318(15) Uani 1 1 d . . . . .
C24 C 0.6886(5) 0.7986(4) 0.6473(3) 0.0241(14) Uani 1 1 d . . . . .
H24A H 0.733739 0.747634 0.630245 0.029 Uiso 1 1 calc R U . . .
H24B H 0.724349 0.837250 0.631425 0.029 Uiso 1 1 calc R U . . .
C25 C 0.4923(6) 0.9638(4) 0.7249(3) 0.0302(16) Uani 1 1 d . . . . .
H25A H 0.429404 1.001263 0.748486 0.036 Uiso 1 1 calc R U . . .
H25B H 0.539419 0.992918 0.704225 0.036 Uiso 1 1 calc R U . . .
C26 C 0.5070(5) 0.8962(4) 0.6182(3) 0.0218(13) Uani 1 1 d . . . . .
H26 H 0.550551 0.929781 0.599754 0.026 Uiso 1 1 calc R U . . .
C27 C 0.4143(5) 0.8901(4) 0.5733(3) 0.0215(13) Uani 1 1 d . . . . .
H27 H 0.402243 0.929040 0.538295 0.026 Uiso 1 1 calc R U . . .
C28 C 0.5527(5) 0.7712(4) 0.5767(3) 0.0232(13) Uani 1 1 d . . . . .
C29 C 0.3348(5) 0.9356(4) 0.6748(3) 0.0249(14) Uani 1 1 d . . . . .
C30 C 0.4053(5) 0.7841(4) 0.4981(3) 0.0237(14) Uani 1 1 d . . . . .
H30A H 0.383950 0.824459 0.465006 0.028 Uiso 1 1 calc R U . . .
H30B H 0.461811 0.738823 0.478501 0.028 Uiso 1 1 calc R U . . .
C31 C 0.2041(5) 0.9267(4) 0.5926(4) 0.0298(16) Uani 1 1 d . . . . .
H31A H 0.150615 0.960365 0.623933 0.036 Uiso 1 1 calc R U . . .
H31B H 0.203125 0.956398 0.552794 0.036 Uiso 1 1 calc R U . . .
C32 C 0.1956(5) 0.8184(4) 0.5205(3) 0.0232(14) Uani 1 1 d . . . . .
H32 H 0.182910 0.853551 0.482828 0.028 Uiso 1 1 calc R U . . .
C33 C 0.1172(5) 0.7675(3) 0.5217(3) 0.0182(12) Uani 1 1 d . . . . .
H33 H 0.066915 0.778338 0.484589 0.022 Uiso 1 1 calc R U . . .
C34 C 0.3025(5) 0.6884(4) 0.5137(3) 0.0163(9) Uani 1 1 d . . . . .
C35 C 0.0815(5) 0.8460(4) 0.6131(3) 0.0246(14) Uani 1 1 d . . . . .
C36 C 0.1581(5) 0.6240(4) 0.5004(3) 0.0163(9) Uani 1 1 d . . . . .
H36A H 0.225100 0.582559 0.484827 0.020 Uiso 1 1 calc R U . . .
H36B H 0.106989 0.639619 0.464455 0.020 Uiso 1 1 calc R U . . .
C37 C -0.0491(5) 0.7717(4) 0.5973(3) 0.0195(13) Uani 1 1 d . . . . .
H37A H -0.098040 0.784582 0.560163 0.023 Uiso 1 1 calc R U . . .
H37B H -0.087863 0.805730 0.633030 0.023 Uiso 1 1 calc R U . . .
C38 C -0.0163(5) 0.6272(4) 0.5717(3) 0.0183(12) Uani 1 1 d . . . . .
C39 C -0.0353(5) 0.5630(4) 0.6181(3) 0.0176(12) Uani 1 1 d . . . . .
C40 C -0.0934(6) 0.6463(4) 0.5157(3) 0.0246(14) Uani 1 1 d . . . . .
H40A H -0.073767 0.684903 0.488708 0.037 Uiso 1 1 calc R U . . .
H40B H -0.171455 0.666754 0.531515 0.037 Uiso 1 1 calc R U . . .
H40C H -0.084660 0.599508 0.490561 0.037 Uiso 1 1 calc R U . . .
C41 C -0.1430(5) 0.5424(4) 0.6104(3) 0.0237(14) Uani 1 1 d . . . . .
H41A H -0.145101 0.524074 0.566730 0.036 Uiso 1 1 calc R U . . .
H41B H -0.207593 0.588019 0.618667 0.036 Uiso 1 1 calc R U . . .
H41C H -0.145864 0.501706 0.640681 0.036 Uiso 1 1 calc R U . . .
C42 C 0.1465(5) 0.5198(4) 0.5722(3) 0.0163(12) Uani 1 1 d . . . . .
C43 C -0.0330(5) 0.6708(4) 0.6785(3) 0.0221(13) Uani 1 1 d . . . . .
C44 C 0.0923(5) 0.4307(4) 0.6478(3) 0.0198(13) Uani 1 1 d . . . . .
H44A H 0.145773 0.386871 0.624699 0.024 Uiso 1 1 calc R U . . .
H44B H 0.023174 0.416282 0.657777 0.024 Uiso 1 1 calc R U . . .
C45 C -0.0314(6) 0.5543(4) 0.7399(3) 0.0260(15) Uani 1 1 d . . . . .
H45A H -0.084272 0.523505 0.736858 0.031 Uiso 1 1 calc R U . . .
H45B H -0.058714 0.591526 0.775372 0.031 Uiso 1 1 calc R U . . .
C46 C 0.1294(7) 0.5042(4) 0.8123(3) 0.0315(15) Uani 1 1 d . . . . .
C47 C 0.0841(6) 0.5009(4) 0.7549(3) 0.0221(13) Uani 1 1 d . . . . .
C48 C 0.1426(6) 0.4419(4) 0.7095(3) 0.0221(13) Uani 1 1 d . . . . .
C49 C 0.2451(6) 0.3926(4) 0.7258(3) 0.0225(13) Uani 1 1 d . . . . .
C50 C 0.2962(6) 0.3971(4) 0.7838(3) 0.0290(15) Uani 1 1 d . . . . .
C51 C 0.4016(7) 0.3472(5) 0.7992(4) 0.046(2) Uani 1 1 d . . . . .
H51 H 0.442587 0.310318 0.768575 0.055 Uiso 1 1 calc R U . . .
C52 C 0.4476(9) 0.3504(6) 0.8581(5) 0.065(3) Uani 1 1 d . . . . .
H52 H 0.519980 0.317466 0.867575 0.078 Uiso 1 1 calc R U . . .
C53 C 0.3834(9) 0.4039(6) 0.9033(5) 0.064(3) Uani 1 1 d . . . . .
H53 H 0.411742 0.404627 0.944614 0.077 Uiso 1 1 calc R U . . .
C54 C 0.2820(9) 0.4550(6) 0.8899(4) 0.056(2) Uani 1 1 d . . . . .
H54 H 0.242484 0.491693 0.921029 0.068 Uiso 1 1 calc R U . . .
C55 C 0.2351(7) 0.4532(4) 0.8290(3) 0.0367(17) Uani 1 1 d . . . . .
C56 C 0.2775(7) 0.2601(4) 0.7055(3) 0.0342(17) Uani 1 1 d . . . . .
H56A H 0.196593 0.265429 0.702535 0.041 Uiso 1 1 calc R U . . .
H56B H 0.298964 0.248445 0.750273 0.041 Uiso 1 1 calc R U . . .
C57 C 0.3465(8) 0.1967(5) 0.6618(4) 0.0426(19) Uani 1 1 d . . . . .
H57A H 0.343896 0.146217 0.678513 0.051 Uiso 1 1 calc R U . . .
H57B H 0.425777 0.196794 0.660511 0.051 Uiso 1 1 calc R U . . .
C58 C 0.3009(7) 0.2080(4) 0.5927(3) 0.0321(16) Uani 1 1 d . . . . .
H58A H 0.335475 0.242475 0.568485 0.039 Uiso 1 1 calc R U . . .
H58B H 0.218587 0.232742 0.595019 0.039 Uiso 1 1 calc R U . . .
C59 C 0.0952(8) 0.6254(5) 0.8668(4) 0.049(2) Uani 1 1 d . . . . .
H59A H 0.054279 0.664421 0.836036 0.059 Uiso 1 1 calc R U . . .
H59B H 0.176867 0.616740 0.859604 0.059 Uiso 1 1 calc R U . . .
C60 C 0.0587(9) 0.6516(6) 0.9352(4) 0.069(3) Uani 1 1 d . . . . .
H60A H 0.106146 0.614020 0.964804 0.082 Uiso 1 1 calc R U . . .
H60B H 0.072008 0.701883 0.942217 0.082 Uiso 1 1 calc R U . . .
O19 O 0.5011(5) 0.6226(3) 0.6679(3) 0.0449(14) Uani 1 1 d D . . . .
HO19 H 0.571(3) 0.619(5) 0.654(4) 0.054 Uiso 1 1 d D U . . .
C61 C 0.3933(7) 0.6769(6) 0.6771(4) 0.050(2) Uani 1 1 d . . . . .
H61A H 0.378171 0.713987 0.641288 0.059 Uiso 1 1 calc R U . . .
H61B H 0.390053 0.705963 0.717186 0.059 Uiso 1 1 calc R U . . .
C62 C 0.3055(9) 0.6339(7) 0.6804(5) 0.069(3) Uani 1 1 d . . . . .
H62A H 0.231201 0.670538 0.689589 0.104 Uiso 1 1 calc R U . . .
H62B H 0.323641 0.595185 0.714227 0.104 Uiso 1 1 calc R U . . .
H62C H 0.305378 0.608474 0.639370 0.104 Uiso 1 1 calc R U . . .
O20 O 0.5606(5) 0.5093(3) 0.5746(3) 0.0486(16) Uani 1 1 d D . . . .
HO1A H 0.602(6) 0.481(5) 0.601(3) 0.073 Uiso 1 1 d D U . . .
HO1B H 0.497(3) 0.522(6) 0.593(4) 0.073 Uiso 1 1 d D U . . .
O21 O 0.5186(5) 0.6436(4) 0.3855(3) 0.0463(15) Uani 1 1 d D . . . .
HO2A H 0.467(6) 0.635(6) 0.365(3) 0.070 Uiso 1 1 d D U . . .
HO2B H 0.562(6) 0.655(6) 0.359(3) 0.070 Uiso 1 1 d D U . . .

loop_
_atom_site_aniso_label
_atom_site_aniso_U_11
_atom_site_aniso_U_22
_atom_site_aniso_U_33
_atom_site_aniso_U_23
_atom_site_aniso_U_13
_atom_site_aniso_U_12
S1 0.0394(11) 0.0339(11) 0.0514(12) 0.0060(9) 0.0192(9) 0.0038(9)
S2 0.0934(18) 0.0216(10) 0.0395(11) -0.0087(9) 0.0277(11) -0.0099(11)
Na1 0.0309(17) 0.066(2) 0.053(2) 0.0198(17) 0.0224(15) 0.0131(16)
O1 0.071(4) 0.026(3) 0.042(3) -0.004(2) 0.016(3) -0.002(3)
O2 0.078(5) 0.044(4) 0.060(4) 0.008(3) 0.026(3) -0.006(3)
O3 0.047(3) 0.031(3) 0.078(4) -0.007(3) 0.027(3) 0.001(3)
O4 0.057(4) 0.054(4) 0.072(4) -0.005(3) 0.013(3) -0.010(3)
O5 0.081(4) 0.060(4) 0.045(3) -0.031(3) 0.027(3) -0.015(3)
C14 0.078(7) 0.068(7) 0.077(8) -0.006(7) 0.014(7) -0.017(6)
C15 0.076(7) 0.070(7) 0.076(7) -0.005(6) 0.008(6) -0.018(5)
N1 0.081(7) 0.074(7) 0.080(7) -0.007(6) 0.003(6) -0.021(5)
N2 0.084(7) 0.077(7) 0.081(7) -0.005(6) 0.002(5) -0.022(6)
N3 0.094(13) 0.085(14) 0.083(9) -0.004(11) -0.001(9) -0.026(12)
C14A 0.076(6) 0.060(6) 0.073(6) -0.007(5) 0.021(5) -0.021(5)
C15A 0.083(6) 0.065(5) 0.072(5) -0.008(5) 0.007(5) -0.020(5)
N1A 0.090(6) 0.076(7) 0.073(5) -0.011(5) 0.014(5) -0.016(5)
N2A 0.086(7) 0.079(7) 0.075(6) -0.012(6) 0.013(5) -0.022(6)
N3A 0.099(10) 0.101(11) 0.079(9) -0.017(8) 0.000(7) -0.024(9)
C14B 0.078(7) 0.065(7) 0.078(7) -0.004(6) 0.016(6) -0.019(6)
C15B 0.079(7) 0.069(6) 0.080(6) -0.007(6) 0.002(6) -0.019(6)
N1B 0.082(6) 0.075(7) 0.080(6) -0.007(6) 0.003(5) -0.019(6)
N2B 0.081(7) 0.074(7) 0.077(7) -0.011(6) 0.003(6) -0.021(6)
N3B 0.088(12) 0.083(14) 0.081(12) -0.014(11) -0.004(10) -0.022(11)
O6 0.038(3) 0.027(3) 0.035(3) -0.008(2) 0.010(2) -0.004(2)
O7 0.029(3) 0.057(4) 0.044(3) -0.021(3) 0.016(2) -0.006(3)
O8 0.021(2) 0.018(2) 0.057(3) -0.010(2) 0.002(2) 0.0009(19)
O9 0.023(3) 0.031(3) 0.051(3) -0.004(2) 0.015(2) 0.001(2)
O10 0.013(2) 0.025(2) 0.027(2) -0.0165(19) 0.0039(17) -0.0019(17)
O11 0.021(2) 0.032(3) 0.045(3) -0.030(2) 0.006(2) -0.011(2)
O12 0.018(2) 0.023(2) 0.025(2) -0.0094(19) 0.0066(18) -0.0028(18)
O13 0.026(2) 0.032(3) 0.027(2) -0.020(2) 0.000(2) -0.007(2)
O14 0.024(2) 0.021(2) 0.029(2) -0.0039(19) 0.0061(19) -0.0042(19)
O15 0.115(6) 0.028(3) 0.048(3) -0.007(3) 0.018(4) -0.035(4)
O16 0.168(8) 0.035(4) 0.032(3) -0.008(3) 0.008(4) -0.024(4)
O17 0.101(5) 0.044(4) 0.086(5) -0.005(4) 0.056(4) 0.002(4)
O18 0.056(4) 0.039(3) 0.025(3) -0.017(2) -0.002(2) -0.011(3)
N4 0.033(3) 0.033(3) 0.027(3) -0.003(2) 0.005(2) -0.002(3)
N5 0.020(3) 0.025(3) 0.023(2) -0.013(2) -0.001(2) -0.005(2)
N6 0.038(3) 0.041(4) 0.024(3) -0.010(2) 0.006(2) -0.007(3)
N7 0.028(3) 0.029(3) 0.022(3) -0.014(2) 0.004(2) 0.004(2)
N8 0.010(2) 0.018(3) 0.032(3) -0.011(2) 0.001(2) -0.002(2)
N9 0.016(3) 0.021(3) 0.033(3) -0.015(2) 0.002(2) -0.007(2)
N10 0.017(2) 0.029(3) 0.027(3) -0.019(2) 0.006(2) 0.003(2)
N11 0.009(2) 0.015(3) 0.049(3) -0.009(2) 0.005(2) -0.003(2)
N12 0.009(2) 0.018(3) 0.035(3) -0.021(2) 0.006(2) -0.0045(19)
N13 0.017(2) 0.011(2) 0.027(3) -0.011(2) 0.002(2) -0.0044(19)
N14 0.0148(18) 0.020(2) 0.043(2) -0.0242(17) 0.0090(16) -0.0069(15)
N15 0.0148(18) 0.020(2) 0.043(2) -0.0242(17) 0.0090(16) -0.0069(15)
N16 0.016(2) 0.018(2) 0.017(2) -0.011(2) 0.0035(19) -0.0105(19)
N17 0.014(2) 0.019(3) 0.016(2) -0.0111(19) -0.0010(19) -0.005(2)
N18 0.020(3) 0.014(2) 0.026(2) -0.012(2) 0.002(2) -0.004(2)
N19 0.017(3) 0.028(3) 0.020(2) -0.009(2) 0.007(2) -0.005(2)
N20 0.082(5) 0.049(5) 0.056(5) -0.014(4) -0.008(4) 0.014(4)
N21 0.094(7) 0.060(6) 0.049(5) -0.010(5) 0.005(5) 0.012(5)
N22 0.109(9) 0.078(7) 0.071(6) 0.013(6) 0.011(6) 0.000(6)
C1 0.030(4) 0.042(4) 0.029(4) -0.009(3) -0.002(3) -0.005(3)
C2 0.046(5) 0.057(5) 0.037(4) -0.004(4) 0.003(3) -0.009(4)
C3 0.045(5) 0.071(5) 0.039(5) -0.003(4) 0.005(4) -0.016(4)
C4 0.046(5) 0.065(5) 0.036(4) 0.004(4) -0.005(3) -0.016(4)
C5 0.041(4) 0.050(5) 0.030(4) -0.007(3) -0.007(3) -0.015(4)
C6 0.035(4) 0.037(4) 0.026(3) -0.001(3) -0.008(3) -0.005(3)
C7 0.047(4) 0.033(4) 0.026(4) -0.008(3) 0.000(3) -0.004(3)
C8 0.040(4) 0.026(3) 0.028(4) -0.004(3) 0.001(3) 0.000(3)
C9 0.041(4) 0.033(4) 0.024(3) -0.006(3) 0.002(3) -0.004(3)
C10 0.046(4) 0.050(4) 0.023(4) -0.013(3) 0.002(3) -0.014(3)
C11 0.103(8) 0.033(5) 0.028(4) -0.011(3) 0.011(4) -0.007(5)
C12 0.063(5) 0.037(5) 0.061(6) -0.013(4) 0.017(5) -0.007(4)
C13 0.061(5) 0.029(4) 0.071(6) -0.005(4) 0.016(5) 0.003(4)
C16 0.050(5) 0.033(4) 0.036(4) -0.002(3) 0.010(3) 0.002(4)
C17 0.057(5) 0.038(4) 0.029(4) -0.011(3) 0.006(3) -0.015(4)
C18 0.024(3) 0.042(4) 0.028(3) -0.005(3) 0.001(3) -0.007(3)
C19 0.023(3) 0.026(3) 0.025(3) -0.013(3) -0.001(2) -0.005(3)
C20 0.035(4) 0.056(5) 0.035(4) -0.008(4) -0.010(3) -0.007(4)
C21 0.035(4) 0.027(4) 0.030(4) -0.015(3) 0.001(3) -0.014(3)
C22 0.030(3) 0.039(4) 0.030(3) -0.012(3) 0.006(3) -0.008(3)
C23 0.023(4) 0.030(3) 0.035(3) -0.010(3) 0.005(3) 0.003(3)
C24 0.010(3) 0.033(4) 0.027(3) -0.011(3) 0.005(2) -0.004(3)
C25 0.026(4) 0.024(4) 0.033(3) -0.018(3) 0.001(3) 0.004(3)
C26 0.013(3) 0.018(3) 0.032(3) -0.004(3) 0.002(2) 0.000(2)
C27 0.017(3) 0.015(3) 0.032(3) -0.014(3) -0.001(2) -0.004(2)
C28 0.012(3) 0.020(3) 0.036(4) -0.006(3) 0.003(2) -0.003(2)
C29 0.014(3) 0.017(3) 0.043(3) -0.006(3) 0.005(2) -0.003(2)
C30 0.017(3) 0.024(4) 0.035(4) -0.021(3) 0.006(3) -0.012(3)
C31 0.009(3) 0.022(3) 0.058(5) -0.024(3) -0.001(3) -0.004(3)
C32 0.017(3) 0.014(3) 0.040(4) -0.015(3) 0.005(3) -0.006(2)
C33 0.018(3) 0.014(3) 0.024(3) -0.006(2) -0.004(2) -0.006(2)
C34 0.0152(19) 0.020(2) 0.016(2) -0.0142(17) 0.0024(16) -0.0085(16)
C35 0.008(3) 0.023(3) 0.043(4) -0.018(3) 0.003(2) -0.005(2)
C36 0.0152(19) 0.020(2) 0.016(2) -0.0142(17) 0.0024(16) -0.0085(16)
C37 0.009(3) 0.015(3) 0.036(4) -0.013(3) 0.000(2) -0.005(2)
C38 0.021(3) 0.020(3) 0.016(3) -0.014(2) 0.006(2) -0.010(2)
C39 0.017(3) 0.020(3) 0.016(3) -0.012(2) 0.004(2) -0.006(2)
C40 0.025(3) 0.022(4) 0.030(3) -0.002(3) -0.005(3) -0.012(3)
C41 0.019(3) 0.022(4) 0.033(4) -0.006(3) 0.001(3) -0.011(3)
C42 0.016(3) 0.019(3) 0.018(3) -0.013(2) 0.004(2) -0.011(2)
C43 0.018(3) 0.022(3) 0.025(3) -0.014(2) 0.001(3) -0.004(3)
C44 0.021(3) 0.019(3) 0.020(3) -0.007(2) -0.001(2) -0.007(3)
C45 0.030(3) 0.024(4) 0.021(3) -0.009(3) 0.007(3) -0.004(3)
C46 0.050(4) 0.026(4) 0.019(3) -0.007(3) 0.000(3) -0.013(3)
C47 0.029(3) 0.017(3) 0.020(3) -0.006(2) 0.004(2) -0.008(3)
C48 0.024(3) 0.021(3) 0.023(3) -0.003(2) 0.003(2) -0.008(2)
C49 0.025(3) 0.019(3) 0.023(3) -0.006(2) 0.008(2) -0.007(2)
C50 0.033(4) 0.023(4) 0.032(3) -0.003(3) 0.000(3) -0.011(3)
C51 0.046(4) 0.042(5) 0.050(4) 0.001(4) -0.017(4) -0.011(4)
C52 0.066(6) 0.058(6) 0.065(5) -0.012(5) -0.033(5) -0.007(5)
C53 0.070(6) 0.068(7) 0.050(5) -0.002(4) -0.036(4) -0.009(5)
C54 0.070(6) 0.059(6) 0.036(4) -0.008(4) -0.018(4) -0.010(4)
C55 0.053(4) 0.031(4) 0.027(3) -0.005(3) -0.009(3) -0.014(3)
C56 0.050(5) 0.017(3) 0.035(4) -0.002(3) 0.003(3) -0.011(3)
C57 0.052(5) 0.024(4) 0.046(4) -0.008(3) 0.000(4) -0.003(4)
C58 0.043(4) 0.021(3) 0.032(3) -0.008(3) 0.015(3) -0.011(3)
C59 0.068(6) 0.033(4) 0.046(4) -0.020(4) -0.027(4) -0.009(4)
C60 0.075(6) 0.062(6) 0.055(5) -0.046(5) -0.022(4) 0.005(5)
O19 0.043(3) 0.042(3) 0.049(3) -0.011(3) 0.009(3) -0.013(3)
C61 0.037(4) 0.060(6) 0.047(5) -0.002(4) 0.004(4) -0.008(4)
C62 0.052(6) 0.101(9) 0.063(6) 0.013(6) -0.001(5) -0.035(6)
O20 0.050(4) 0.038(3) 0.042(3) 0.006(3) 0.016(3) 0.007(3)
O21 0.035(3) 0.054(4) 0.046(3) 0.004(3) 0.017(3) -0.011(3)

loop_
_atom_type_symbol
_atom_type_description
_atom_type_scat_dispersion_real
_atom_type_scat_dispersion_imag
_atom_type_scat_source
C C 0.0181 0.0091 'International Tables Vol C Tables 4.2.6.8 and 6.1.1.4'
H H 0.0000 0.0000 'International Tables Vol C Tables 4.2.6.8 and 6.1.1.4'
N N 0.0311 0.0180 'International Tables Vol C Tables 4.2.6.8 and 6.1.1.4'
O O 0.0492 0.0322 'International Tables Vol C Tables 4.2.6.8 and 6.1.1.4'
Na Na 0.1353 0.1239 'International Tables Vol C Tables 4.2.6.8 and 6.1.1.4'
S S 0.3331 0.5567 'International Tables Vol C Tables 4.2.6.8 and 6.1.1.4'

loop_
_geom_angle_atom_site_label_1
_geom_angle_atom_site_label_2
_geom_angle_atom_site_label_3
_geom_angle
_geom_angle_site_symmetry_1
_geom_angle_site_symmetry_3
O3 S1 O4 111.3(4) . .
O3 S1 O2 111.6(4) . .
O4 S1 O2 112.5(4) . .
O3 S1 C13 105.1(4) . .
O4 S1 C13 110.5(5) . .
O2 S1 C13 105.5(4) . .
O15 S2 O16 113.8(5) . .
O15 S2 O17 111.1(4) . .
O16 S2 O17 111.7(5) . .
O15 S2 C58 106.7(3) . .
O16 S2 C58 105.6(4) . .
O17 S2 C58 107.5(5) . .
O21 Na1 O12 92.5(2) . 2_666
O21 Na1 O10 81.5(2) . .
O12 Na1 O10 163.9(3) 2_666 .
O21 Na1 O20 159.4(2) . .
O12 Na1 O20 104.7(2) 2_666 .
O10 Na1 O20 78.9(2) . .
O21 Na1 O20 86.3(2) . 2_666
O12 Na1 O20 120.0(2) 2_666 2_666
O10 Na1 O20 74.7(2) . 2_666
O20 Na1 O20 94.6(2) . 2_666
O21 Na1 Na1 128.1(3) . 2_666
O12 Na1 Na1 124.1(2) 2_666 2_666
O10 Na1 Na1 70.30(15) . 2_666
O20 Na1 Na1 49.4(2) . 2_666
O20 Na1 Na1 45.24(16) 2_666 2_666
C7 O1 C11 112.5(6) . .
C10 O5 C14A 120.7(10) . .
C10 O5 C14B 108.9(18) . .
C10 O5 C14 101(2) . .
O5 C14 C15 112(3) . .
O5 C14 H14A 109.2 . .
C15 C14 H14A 109.2 . .
O5 C14 H14B 109.2 . .
C15 C14 H14B 109.2 . .
H14A C14 H14B 107.9 . .
N1 C15 C14 105(3) . .
N1 C15 H15A 110.6 . .
C14 C15 H15A 110.6 . .
N1 C15 H15B 110.6 . .
C14 C15 H15B 110.6 . .
H15A C15 H15B 108.8 . .
N2 N1 C15 111(3) . .
N3 N2 N1 162(5) . .
O5 C14A C15A 102.1(14) . .
O5 C14A H14C 111.3 . .
C15A C14A H14C 111.3 . .
O5 C14A H14D 111.3 . .
C15A C14A H14D 111.3 . .
H14C C14A H14D 109.2 . .
N1A C15A C14A 112.6(16) . .
N1A C15A H15C 109.1 . .
C14A C15A H15C 109.1 . .
N1A C15A H15D 109.1 . .
C14A C15A H15D 109.1 . .
H15C C15A H15D 107.8 . .
N2A N1A C15A 117.0(18) . .
N3A N2A N1A 171(2) . .
O5 C14B C15B 116(3) . .
O5 C14B H14E 108.4 . .
C15B C14B H14E 108.4 . .
O5 C14B H14F 108.4 . .
C15B C14B H14F 108.4 . .
H14E C14B H14F 107.4 . .
N1B C15B C14B 108(3) . .
N1B C15B H15E 110.0 . .
C14B C15B H15E 110.0 . .
N1B C15B H15F 110.0 . .
C14B C15B H15F 110.0 . .
H15E C15B H15F 108.4 . .
N2B N1B C15B 117(3) . .
N3B N2B N1B 158(4) . .
C34 O10 Na1 154.8(4) . .
C42 O12 Na1 159.2(4) . 2_666
C49 O14 C56 110.7(5) . .
C46 O18 C59 115.1(6) . .
C23 N4 C16 125.8(7) . .
C23 N4 C18 111.7(6) . .
C16 N4 C18 121.7(6) . .
C23 N5 C24 120.5(6) . .
C23 N5 C19 113.6(5) . .
C24 N5 C19 125.5(6) . .
C22 N6 C18 113.0(6) . .
C22 N6 C17 122.4(6) . .
C18 N6 C17 120.1(6) . .
C22 N7 C25 120.6(6) . .
C22 N7 C19 113.4(6) . .
C25 N7 C19 124.2(5) . .
C28 N8 C26 111.8(5) . .
C28 N8 C24 119.5(5) . .
C26 N8 C24 120.8(5) . .
C28 N9 C30 124.2(6) . .
C28 N9 C27 111.8(5) . .
C30 N9 C27 123.7(5) . .
C29 N10 C25 121.7(5) . .
C29 N10 C26 112.5(5) . .
C25 N10 C26 124.2(6) . .
C29 N11 C31 120.0(5) . .
C29 N11 C27 112.5(5) . .
C31 N11 C27 119.4(6) . .
C34 N12 C30 123.5(5) . .
C34 N12 C32 110.8(5) . .
C30 N12 C32 121.9(5) . .
C34 N13 C36 121.3(5) . .
C34 N13 C33 111.7(5) . .
C36 N13 C33 122.7(5) . .
C35 N14 C31 122.2(5) . .
C35 N14 C32 112.8(5) . .
C31 N14 C32 122.6(6) . .
C35 N15 C37 119.9(5) . .
C35 N15 C33 112.2(5) . .
C37 N15 C33 124.7(5) . .
C42 N16 C38 113.7(5) . .
C42 N16 C36 120.0(5) . .
C38 N16 C36 124.2(5) . .
C42 N17 C39 111.8(5) . .
C42 N17 C44 120.8(5) . .
C39 N17 C44 120.6(5) . .
C43 N18 C37 120.9(5) . .
C43 N18 C38 112.9(5) . .
C37 N18 C38 126.0(5) . .
C43 N19 C45 123.7(5) . .
C43 N19 C39 113.1(5) . .
C45 N19 C39 123.1(5) . .
N21 N20 C60 117.6(9) . .
N22 N21 N20 169.9(12) . .
C2 C1 C6 119.3(8) . .
C2 C1 C10 123.3(8) . .
C6 C1 C10 117.2(7) . .
C1 C2 C3 120.6(9) . .
C1 C2 H2 119.7 . .
C3 C2 H2 119.7 . .
C2 C3 C4 120.3(8) . .
C2 C3 H3 119.8 . .
C4 C3 H3 119.8 . .
C5 C4 C3 120.9(9) . .
C5 C4 H4 119.5 . .
C3 C4 H4 119.5 . .
C4 C5 C6 120.2(8) . .
C4 C5 H5 119.9 . .
C6 C5 H5 119.9 . .
C5 C6 C7 122.4(7) . .
C5 C6 C1 118.5(7) . .
C7 C6 C1 118.9(7) . .
C8 C7 O1 121.5(7) . .
C8 C7 C6 122.1(7) . .
O1 C7 C6 116.2(7) . .
C7 C8 C9 119.8(7) . .
C7 C8 C16 119.5(7) . .
C9 C8 C16 120.6(7) . .
C10 C9 C8 118.4(7) . .
C10 C9 C17 119.4(7) . .
C8 C9 C17 122.1(7) . .
C9 C10 O5 120.5(8) . .
C9 C10 C1 123.5(7) . .
O5 C10 C1 115.7(7) . .
O1 C11 C12 110.5(8) . .
O1 C11 H11A 109.5 . .
C12 C11 H11A 109.5 . .
O1 C11 H11B 109.5 . .
C12 C11 H11B 109.5 . .
H11A C11 H11B 108.1 . .
C13 C12 C11 110.1(9) . .
C13 C12 H12A 109.6 . .
C11 C12 H12A 109.6 . .
C13 C12 H12B 109.6 . .
C11 C12 H12B 109.6 . .
H12A C12 H12B 108.2 . .
C12 C13 S1 113.2(7) . .
C12 C13 H13A 108.9 . .
S1 C13 H13A 108.9 . .
C12 C13 H13B 108.9 . .
S1 C13 H13B 108.9 . .
H13A C13 H13B 107.8 . .
N4 C16 C8 114.8(6) . .
N4 C16 H16A 108.6 . .
C8 C16 H16A 108.6 . .
N4 C16 H16B 108.6 . .
C8 C16 H16B 108.6 . .
H16A C16 H16B 107.5 . .
N6 C17 C9 115.2(6) . .
N6 C17 H17A 108.5 . .
C9 C17 H17A 108.5 . .
N6 C17 H17B 108.5 . .
C9 C17 H17B 108.5 . .
H17A C17 H17B 107.5 . .
N6 C18 N4 109.5(6) . .
N6 C18 C20 114.1(6) . .
N4 C18 C20 112.4(6) . .
N6 C18 C19 102.6(6) . .
N4 C18 C19 101.4(5) . .
C20 C18 C19 115.8(6) . .
N5 C19 N7 113.6(5) . .
N5 C19 C21 113.6(5) . .
N7 C19 C21 112.1(6) . .
N5 C19 C18 100.6(5) . .
N7 C19 C18 100.9(5) . .
C21 C19 C18 114.9(6) . .
C18 C20 H20A 109.5 . .
C18 C20 H20B 109.5 . .
H20A C20 H20B 109.5 . .
C18 C20 H20C 109.5 . .
H20A C20 H20C 109.5 . .
H20B C20 H20C 109.5 . .
C19 C21 H21A 109.5 . .
C19 C21 H21B 109.5 . .
H21A C21 H21B 109.5 . .
C19 C21 H21C 109.5 . .
H21A C21 H21C 109.5 . .
H21B C21 H21C 109.5 . .
O7 C22 N7 127.4(7) . .
O7 C22 N6 125.0(7) . .
N7 C22 N6 107.6(6) . .
O6 C23 N4 125.5(7) . .
O6 C23 N5 125.7(7) . .
N4 C23 N5 108.8(6) . .
N5 C24 N8 112.8(5) . .
N5 C24 H24A 109.0 . .
N8 C24 H24A 109.0 . .
N5 C24 H24B 109.0 . .
N8 C24 H24B 109.0 . .
H24A C24 H24B 107.8 . .
N10 C25 N7 113.6(6) . .
N10 C25 H25A 108.8 . .
N7 C25 H25A 108.8 . .
N10 C25 H25B 108.8 . .
N7 C25 H25B 108.8 . .
H25A C25 H25B 107.7 . .
N10 C26 N8 113.9(5) . .
N10 C26 C27 104.5(5) . .
N8 C26 C27 102.7(5) . .
N10 C26 H26 111.7 . .
N8 C26 H26 111.7 . .
C27 C26 H26 111.7 . .
N9 C27 N11 115.2(5) . .
N9 C27 C26 103.9(5) . .
N11 C27 C26 101.4(5) . .
N9 C27 H27 111.9 . .
N11 C27 H27 111.9 . .
C26 C27 H27 111.9 . .
O8 C28 N9 125.0(6) . .
O8 C28 N8 127.1(6) . .
N9 C28 N8 107.8(5) . .
O9 C29 N10 126.4(7) . .
O9 C29 N11 126.3(6) . .
N10 C29 N11 107.3(5) . .
N12 C30 N9 113.5(5) . .
N12 C30 H30A 108.9 . .
N9 C30 H30A 108.9 . .
N12 C30 H30B 108.9 . .
N9 C30 H30B 108.9 . .
H30A C30 H30B 107.7 . .
N14 C31 N11 112.3(6) . .
N14 C31 H31A 109.1 . .
N11 C31 H31A 109.1 . .
N14 C31 H31B 109.1 . .
N11 C31 H31B 109.1 . .
H31A C31 H31B 107.9 . .
N14 C32 N12 113.8(6) . .
N14 C32 C33 103.8(5) . .
N12 C32 C33 103.6(5) . .
N14 C32 H32 111.7 . .
N12 C32 H32 111.7 . .
C33 C32 H32 111.7 . .
N15 C33 N13 114.1(5) . .
N15 C33 C32 103.4(5) . .
N13 C33 C32 104.2(5) . .
N15 C33 H33 111.5 . .
N13 C33 H33 111.5 . .
C32 C33 H33 111.5 . .
O10 C34 N13 125.3(6) . .
O10 C34 N12 125.2(5) . .
N13 C34 N12 109.4(5) . .
O11 C35 N14 127.1(6) . .
O11 C35 N15 125.4(6) . .
N14 C35 N15 107.5(5) . .
N13 C36 N16 113.7(5) . .
N13 C36 H36A 108.8 . .
N16 C36 H36A 108.8 . .
N13 C36 H36B 108.8 . .
N16 C36 H36B 108.8 . .
H36A C36 H36B 107.7 . .
N15 C37 N18 114.6(5) . .
N15 C37 H37A 108.6 . .
N18 C37 H37A 108.6 . .
N15 C37 H37B 108.6 . .
N18 C37 H37B 108.6 . .
H37A C37 H37B 107.6 . .
N16 C38 N18 114.0(5) . .
N16 C38 C40 112.5(5) . .
N18 C38 C40 111.8(5) . .
N16 C38 C39 101.3(5) . .
N18 C38 C39 101.2(4) . .
C40 C38 C39 115.1(5) . .
N17 C39 N19 111.1(5) . .
N17 C39 C41 112.1(5) . .
N19 C39 C41 111.9(5) . .
N17 C39 C38 102.9(5) . .
N19 C39 C38 102.2(5) . .
C41 C39 C38 116.1(5) . .
C38 C40 H40A 109.5 . .
C38 C40 H40B 109.5 . .
H40A C40 H40B 109.5 . .
C38 C40 H40C 109.5 . .
H40A C40 H40C 109.5 . .
H40B C40 H40C 109.5 . .
C39 C41 H41A 109.5 . .
C39 C41 H41B 109.5 . .
H41A C41 H41B 109.5 . .
C39 C41 H41C 109.5 . .
H41A C41 H41C 109.5 . .
H41B C41 H41C 109.5 . .
O12 C42 N16 126.5(6) . .
O12 C42 N17 125.2(6) . .
N16 C42 N17 108.0(5) . .
O13 C43 N19 126.2(6) . .
O13 C43 N18 126.0(6) . .
N19 C43 N18 107.8(5) . .
N17 C44 C48 115.5(5) . .
N17 C44 H44A 108.4 . .
C48 C44 H44A 108.4 . .
N17 C44 H44B 108.4 . .
C48 C44 H44B 108.4 . .
H44A C44 H44B 107.5 . .
N19 C45 C47 112.8(5) . .
N19 C45 H45A 109.0 . .
C47 C45 H45A 109.0 . .
N19 C45 H45B 109.0 . .
C47 C45 H45B 109.0 . .
H45A C45 H45B 107.8 . .
C47 C46 O18 120.0(7) . .
C47 C46 C55 122.5(7) . .
O18 C46 C55 117.2(6) . .
C46 C47 C48 119.4(6) . .
C46 C47 C45 120.9(6) . .
C48 C47 C45 119.5(6) . .
C49 C48 C47 118.0(6) . .
C49 C48 C44 119.9(6) . .
C47 C48 C44 122.0(6) . .
C48 C49 O14 119.3(6) . .
C48 C49 C50 123.6(6) . .
O14 C49 C50 117.0(6) . .
C51 C50 C49 122.9(7) . .
C51 C50 C55 119.4(7) . .
C49 C50 C55 117.6(6) . .
C52 C51 C50 121.8(9) . .
C52 C51 H51 119.1 . .
C50 C51 H51 119.1 . .
C51 C52 C53 117.9(9) . .
C51 C52 H52 121.1 . .
C53 C52 H52 121.1 . .
C54 C53 C52 122.4(8) . .
C54 C53 H53 118.8 . .
C52 C53 H53 118.8 . .
C53 C54 C55 120.1(9) . .
C53 C54 H54 120.0 . .
C55 C54 H54 120.0 . .
C50 C55 C46 118.8(6) . .
C50 C55 C54 118.4(8) . .
C46 C55 C54 122.8(7) . .
O14 C56 C57 106.9(6) . .
O14 C56 H56A 110.3 . .
C57 C56 H56A 110.3 . .
O14 C56 H56B 110.3 . .
C57 C56 H56B 110.3 . .
H56A C56 H56B 108.6 . .
C56 C57 C58 110.7(6) . .
C56 C57 H57A 109.5 . .
C58 C57 H57A 109.5 . .
C56 C57 H57B 109.5 . .
C58 C57 H57B 109.5 . .
H57A C57 H57B 108.1 . .
C57 C58 S2 110.9(5) . .
C57 C58 H58A 109.5 . .
S2 C58 H58A 109.5 . .
C57 C58 H58B 109.5 . .
S2 C58 H58B 109.5 . .
H58A C58 H58B 108.0 . .
O18 C59 C60 105.2(8) . .
O18 C59 H59A 110.7 . .
C60 C59 H59A 110.7 . .
O18 C59 H59B 110.7 . .
C60 C59 H59B 110.7 . .
H59A C59 H59B 108.8 . .
N20 C60 C59 113.8(8) . .
N20 C60 H60A 108.8 . .
C59 C60 H60A 108.8 . .
N20 C60 H60B 108.8 . .
C59 C60 H60B 108.8 . .
H60A C60 H60B 107.7 . .
C61 O19 HO19 142(6) . .
O19 C61 C62 108.8(8) . .
O19 C61 H61A 109.9 . .
C62 C61 H61A 109.9 . .
O19 C61 H61B 109.9 . .
C62 C61 H61B 109.9 . .
H61A C61 H61B 108.3 . .
C61 C62 H62A 109.5 . .
C61 C62 H62B 109.5 . .
H62A C62 H62B 109.5 . .
C61 C62 H62C 109.5 . .
H62A C62 H62C 109.5 . .
H62B C62 H62C 109.5 . .
Na1 O20 Na1 85.4(2) . 2_666
Na1 O20 HO1A 142(6) . .
Na1 O20 HO1A 109(7) 2_666 .
Na1 O20 HO1B 115(6) . .
Na1 O20 HO1B 68(8) 2_666 .
HO1A O20 HO1B 103(4) . .
Na1 O21 HO2A 110(7) . .
Na1 O21 HO2B 127(6) . .
HO2A O21 HO2B 107(4) . .

loop_
_geom_bond_atom_site_label_1
_geom_bond_atom_site_label_2
_geom_bond_distance
_geom_bond_site_symmetry_2
S1 O3 1.407(6) .
S1 O4 1.440(8) .
S1 O2 1.463(6) .
S1 C13 1.800(9) .
S2 O15 1.445(6) .
S2 O16 1.449(7) .
S2 O17 1.449(9) .
S2 C58 1.774(7) .
Na1 O21 2.321(6) .
Na1 O12 2.349(5) 2_666
Na1 O10 2.357(5) .
Na1 O20 2.358(6) .
Na1 O20 2.520(8) 2_666
Na1 Na1 3.309(7) 2_666
O1 C7 1.389(9) .
O1 C11 1.451(11) .
O5 C10 1.379(10) .
O5 C14A 1.446(16) .
O5 C14B 1.47(2) .
O5 C14 1.48(2) .
C14 C15 1.61(3) .
C14 H14A 0.9900 .
C14 H14B 0.9900 .
C15 N1 1.46(3) .
C15 H15A 0.9900 .
C15 H15B 0.9900 .
N1 N2 1.222(12) .
N2 N3 1.208(12) .
C14A C15A 1.59(2) .
C14A H14C 0.9900 .
C14A H14D 0.9900 .
C15A N1A 1.44(2) .
C15A H15C 0.9900 .
C15A H15D 0.9900 .
N1A N2A 1.215(10) .
N2A N3A 1.203(10) .
C14B C15B 1.60(3) .
C14B H14E 0.9900 .
C14B H14F 0.9900 .
C15B N1B 1.45(3) .
C15B H15E 0.9900 .
C15B H15F 0.9900 .
N1B N2B 1.224(12) .
N2B N3B 1.216(12) .
O6 C23 1.236(9) .
O7 C22 1.210(9) .
O8 C28 1.235(8) .
O9 C29 1.212(8) .
O10 C34 1.232(7) .
O11 C35 1.222(8) .
O12 C42 1.231(7) .
O13 C43 1.226(7) .
O14 C49 1.403(8) .
O14 C56 1.468(8) .
O18 C46 1.387(8) .
O18 C59 1.465(10) .
N4 C23 1.347(9) .
N4 C16 1.442(10) .
N4 C18 1.491(10) .
N5 C23 1.355(9) .
N5 C24 1.453(8) .
N5 C19 1.460(8) .
N6 C22 1.372(10) .
N6 C18 1.452(9) .
N6 C17 1.480(9) .
N7 C22 1.367(9) .
N7 C25 1.464(9) .
N7 C19 1.475(8) .
N8 C28 1.386(9) .
N8 C26 1.440(8) .
N8 C24 1.456(8) .
N9 C28 1.371(9) .
N9 C30 1.427(8) .
N9 C27 1.445(8) .
N10 C29 1.372(9) .
N10 C25 1.435(9) .
N10 C26 1.436(8) .
N11 C29 1.374(9) .
N11 C31 1.461(8) .
N11 C27 1.464(8) .
N12 C34 1.376(8) .
N12 C30 1.426(8) .
N12 C32 1.469(8) .
N13 C34 1.363(8) .
N13 C36 1.450(8) .
N13 C33 1.451(8) .
N14 C35 1.356(8) .
N14 C31 1.436(8) .
N14 C32 1.441(8) .
N15 C35 1.386(8) .
N15 C37 1.438(8) .
N15 C33 1.440(8) .
N16 C42 1.360(8) .
N16 C38 1.457(8) .
N16 C36 1.466(8) .
N17 C42 1.373(8) .
N17 C39 1.452(8) .
N17 C44 1.476(8) .
N18 C43 1.377(8) .
N18 C37 1.453(8) .
N18 C38 1.458(8) .
N19 C43 1.352(9) .
N19 C45 1.445(8) .
N19 C39 1.465(8) .
N20 N21 1.246(11) .
N20 C60 1.478(14) .
N21 N22 1.146(11) .
C1 C2 1.379(11) .
C1 C6 1.434(11) .
C1 C10 1.440(12) .
C2 C3 1.391(13) .
C2 H2 0.9500 .
C3 C4 1.392(13) .
C3 H3 0.9500 .
C4 C5 1.357(11) .
C4 H4 0.9500 .
C5 C6 1.424(12) .
C5 H5 0.9500 .
C6 C7 1.431(11) .
C7 C8 1.373(11) .
C8 C9 1.451(10) .
C8 C16 1.503(11) .
C9 C10 1.372(11) .
C9 C17 1.493(11) .
C11 C12 1.507(12) .
C11 H11A 0.9900 .
C11 H11B 0.9900 .
C12 C13 1.490(13) .
C12 H12A 0.9900 .
C12 H12B 0.9900 .
C13 H13A 0.9900 .
C13 H13B 0.9900 .
C16 H16A 0.9900 .
C16 H16B 0.9900 .
C17 H17A 0.9900 .
C17 H17B 0.9900 .
C18 C20 1.513(11) .
C18 C19 1.584(10) .
C19 C21 1.506(10) .
C20 H20A 0.9800 .
C20 H20B 0.9800 .
C20 H20C 0.9800 .
C21 H21A 0.9800 .
C21 H21B 0.9800 .
C21 H21C 0.9800 .
C24 H24A 0.9900 .
C24 H24B 0.9900 .
C25 H25A 0.9900 .
C25 H25B 0.9900 .
C26 C27 1.548(9) .
C26 H26 1.0000 .
C27 H27 1.0000 .
C30 H30A 0.9900 .
C30 H30B 0.9900 .
C31 H31A 0.9900 .
C31 H31B 0.9900 .
C32 C33 1.536(9) .
C32 H32 1.0000 .
C33 H33 1.0000 .
C36 H36A 0.9900 .
C36 H36B 0.9900 .
C37 H37A 0.9900 .
C37 H37B 0.9900 .
C38 C40 1.518(9) .
C38 C39 1.579(9) .
C39 C41 1.516(9) .
C40 H40A 0.9800 .
C40 H40B 0.9800 .
C40 H40C 0.9800 .
C41 H41A 0.9800 .
C41 H41B 0.9800 .
C41 H41C 0.9800 .
C44 C48 1.500(9) .
C44 H44A 0.9900 .
C44 H44B 0.9900 .
C45 C47 1.520(10) .
C45 H45A 0.9900 .
C45 H45B 0.9900 .
C46 C47 1.359(10) .
C46 C55 1.421(11) .
C47 C48 1.444(9) .
C48 C49 1.377(9) .
C49 C50 1.409(10) .
C50 C51 1.404(11) .
C50 C55 1.419(10) .
C51 C52 1.390(12) .
C51 H51 0.9500 .
C52 C53 1.406(14) .
C52 H52 0.9500 .
C53 C54 1.364(14) .
C53 H53 0.9500 .
C54 C55 1.427(11) .
C54 H54 0.9500 .
C56 C57 1.509(10) .
C56 H56A 0.9900 .
C56 H56B 0.9900 .
C57 C58 1.565(11) .
C57 H57A 0.9900 .
C57 H57B 0.9900 .
C58 H58A 0.9900 .
C58 H58B 0.9900 .
C59 C60 1.526(12) .
C59 H59A 0.9900 .
C59 H59B 0.9900 .
C60 H60A 0.9900 .
C60 H60B 0.9900 .
O19 C61 1.418(10) .
O19 HO19 0.89(2) .
C61 C62 1.526(14) .
C61 H61A 0.9900 .
C61 H61B 0.9900 .
C62 H62A 0.9800 .
C62 H62B 0.9800 .
C62 H62C 0.9800 .
O20 HO1A 0.841(10) .
O20 HO1B 0.841(10) .
O21 HO2A 0.839(10) .
O21 HO2B 0.839(10) .

loop_
_geom_hbond_atom_site_label_D
_geom_hbond_atom_site_label_H
_geom_hbond_atom_site_label_A
_geom_hbond_distance_DH
_geom_hbond_distance_HA
_geom_hbond_distance_DA
_geom_hbond_angle_DHA
_geom_hbond_site_symmetry_A
_geom_hbond_publ_flag
O19 HO19 O6 0.89(2) 2.47(8) 2.989(8) 118(7) . yes
O19 HO19 O8 0.89(2) 2.60(8) 3.149(8) 121(7) . yes
O20 HO1A O4 0.841(10) 2.17(3) 2.992(9) 166(10) . yes
O21 HO2A O4 0.839(10) 2.149(19) 2.979(10) 170(8) 2_666 yes
O21 HO2B O14 0.839(10) 1.99(3) 2.805(7) 162(8) 2_666 yes
